data_4034482
loop_
_publ_author_name
'Chang, Meng-Yang'
'Wu, Yan-Shin'
'Tsai, Yu-Lin'
'Chen, Hsing-Yin'

_publ_section_title
;
 Synthesis of 2-Sulfonyl Indenes and Indanes.
;
_journal_issue 18
_journal_name_full 'The Journal of organic chemistry'
_journal_page_first 11699
_journal_page_last 11723
_journal_paper_doi 10.1021/acs.joc.9b01606
_journal_volume 84
_journal_year 2019
_chemical_formula_sum 'C20 H18 O2 S2'
_chemical_formula_weight 354.46
_space_group_crystal_system monoclinic
_space_group_IT_number 15
_space_group_name_Hall '-C 2yc'
_space_group_name_H-M_alt 'C 1 2/c 1'
_atom_sites_solution_hydrogens geom
_audit_creation_method SHELXL-2014/6
_cell_angle_alpha 90
_cell_angle_beta 96.353(4)
_cell_angle_gamma 90
_cell_formula_units_Z 8
_cell_length_a 17.258(3)
_cell_length_b 11.1864(19)
_cell_length_c 17.603(3)
_cell_measurement_reflns_used 9902
_cell_measurement_temperature 100(2)
_cell_measurement_theta_max 26.5061
_cell_measurement_theta_min 2.4030
_cell_volume 3377.5(10)
_computing_cell_refinement 'SAINT V8.34A (Bruker AXS Inc., 2013)'
_computing_data_collection 'Bruker APEX2'
_computing_data_reduction 'SAINT V8.34A (Bruker AXS Inc., 2013)'
_computing_molecular_graphics 'Bruker SHELXTL'
_computing_publication_material 'Bruker SHELXTL'
_computing_structure_refinement 'SHELXL-2014/6 (Sheldrick, 2014)'
_diffrn_ambient_temperature 100(2)
_diffrn_detector_area_resol_mean 8.3333
_diffrn_measured_fraction_theta_full 1.000
_diffrn_measured_fraction_theta_max 0.993
_diffrn_measurement_device_type 'Bruker APEX-II CCD'
_diffrn_measurement_method '\f and \w scans'
_diffrn_radiation_type MoK\a
_diffrn_radiation_wavelength 0.71073
_diffrn_reflns_av_R_equivalents 0.0284
_diffrn_reflns_av_unetI/netI 0.0176
_diffrn_reflns_Laue_measured_fraction_full 1.000
_diffrn_reflns_Laue_measured_fraction_max 0.993
_diffrn_reflns_limit_h_max 21
_diffrn_reflns_limit_h_min -21
_diffrn_reflns_limit_k_max 14
_diffrn_reflns_limit_k_min -13
_diffrn_reflns_limit_l_max 22
_diffrn_reflns_limit_l_min -22
_diffrn_reflns_number 25384
_diffrn_reflns_point_group_measured_fraction_full 1.000
_diffrn_reflns_point_group_measured_fraction_max 0.993
_diffrn_reflns_theta_full 25.242
_diffrn_reflns_theta_max 26.580
_diffrn_reflns_theta_min 2.174
_exptl_absorpt_coefficient_mu 0.325
_exptl_absorpt_correction_T_max 0.9485
_exptl_absorpt_correction_T_min 0.8967
_exptl_absorpt_correction_type multi-scan
_exptl_absorpt_process_details 'SADABS V2014/4 (Bruker AXS Inc.)'
_exptl_crystal_colour Colorless
_exptl_crystal_density_diffrn 1.394
_exptl_crystal_density_meas ?
_exptl_crystal_density_method 'not measured'
_exptl_crystal_description Lump
_exptl_crystal_F_000 1488
_exptl_crystal_size_max 0.30
_exptl_crystal_size_mid 0.25
_exptl_crystal_size_min 0.25
_refine_diff_density_max 1.422
_refine_diff_density_min -2.017
_refine_diff_density_rms 0.090
_refine_ls_extinction_method none
_refine_ls_goodness_of_fit_ref 1.098
_refine_ls_hydrogen_treatment constr
_refine_ls_matrix_type full
_refine_ls_number_parameters 218
_refine_ls_number_reflns 3507
_refine_ls_number_restraints 201
_refine_ls_restrained_S_all 1.101
_refine_ls_R_factor_all 0.0713
_refine_ls_R_factor_gt 0.0614
_refine_ls_shift/su_max 0.000
_refine_ls_shift/su_mean 0.000
_refine_ls_structure_factor_coef Fsqd
_refine_ls_weighting_details 'w=1/[\s^2^(Fo^2^)+26.8861P] where P=(Fo^2^+2Fc^2^)/3'
_refine_ls_weighting_scheme calc
_refine_ls_wR_factor_gt 0.1243
_refine_ls_wR_factor_ref 0.1309
_reflns_Friedel_coverage 0.000
_reflns_number_gt 3058
_reflns_number_total 3507
_reflns_threshold_expression 'I > 2\s(I)'
_cod_data_source_file jo9b01606_si_001.cif
_cod_data_source_block MO_170807LT_0M
_cod_depositor_comments
;
The following automatic conversions were performed:

data item '_exptl_crystal_density_meas' value 'not measured' was
changed to '?' -- the value is perceived as not measured.

Automatic conversion script
Id: cif_fix_values 6909 2019-04-08 15:41:33Z antanas 
;
_cod_original_sg_symbol_H-M 'C 2/c'
_cod_database_code 4034482
_shelx_space_group_comment
;
The symmetry employed for this shelxl refinement is uniquely defined
by the following loop, which should always be used as a source of
symmetry information in preference to the above space-group names.
They are only intended as comments.
;
_shelxl_version_number 2014/6

loop_
_space_group_symop_operation_xyz
'x, y, z'
'-x, y, -z+1/2'
'x+1/2, y+1/2, z'
'-x+1/2, y+1/2, -z+1/2'
'-x, -y, -z'
'x, -y, z-1/2'
'-x+1/2, -y+1/2, -z'
'x+1/2, -y+1/2, z-1/2'

loop_
_atom_site_label
_atom_site_type_symbol
_atom_site_fract_x
_atom_site_fract_y
_atom_site_fract_z
_atom_site_U_iso_or_equiv
_atom_site_adp_type
_atom_site_occupancy
_atom_site_site_symmetry_order
_atom_site_calc_flag
_atom_site_refinement_flags_posn
_atom_site_refinement_flags_adp
S1 S 0.14738(4) 0.25350(6) 0.15104(4) 0.01512(17) Uani 1 1 d . U
S2 S 0.04652(7) 0.50301(14) -0.11037(6) 0.0660(5) Uani 1 1 d . U
O1 O 0.08645(12) 0.3149(2) 0.18487(12) 0.0234(5) Uani 1 1 d . U
O2 O 0.13531(12) 0.13003(19) 0.12895(12) 0.0219(5) Uani 1 1 d . U
C1 C 0.4433(2) 0.2825(7) 0.3683(2) 0.079(2) Uani 1 1 d . U
H1A H 0.4501 0.2079 0.3975 0.119 Uiso 1 1 calc R U
H1B H 0.4399 0.3497 0.4035 0.119 Uiso 1 1 calc R U
H1C H 0.4879 0.2942 0.3391 0.119 Uiso 1 1 calc R U
C2 C 0.3692(2) 0.2757(4) 0.31387(19) 0.0419(10) Uani 1 1 d . U
C3 C 0.3033(2) 0.3393(4) 0.32821(19) 0.0347(8) Uani 1 1 d . U
H3 H 0.3048 0.3874 0.3728 0.042 Uiso 1 1 calc R U
C4 C 0.23535(18) 0.3337(3) 0.27852(17) 0.0233(6) Uani 1 1 d . U
H4 H 0.1905 0.3777 0.2886 0.028 Uiso 1 1 calc R U
C5 C 0.23385(16) 0.2628(3) 0.21378(16) 0.0171(6) Uani 1 1 d . U
C6 C 0.16863(17) 0.3322(3) 0.06737(16) 0.0179(6) Uani 1 1 d . U
H6 H 0.2150 0.2935 0.0483 0.021 Uiso 1 1 calc R U
C7 C 0.18734(19) 0.4683(3) 0.08030(19) 0.0238(7) Uani 1 1 d . U
H7 H 0.1627 0.4972 0.1257 0.029 Uiso 1 1 calc R U
C8 C 0.2738(2) 0.4954(3) 0.0915(2) 0.0265(7) Uani 1 1 d . U
C9 C 0.3190(2) 0.4811(3) 0.0311(2) 0.0311(8) Uani 1 1 d . U
H9 H 0.2952 0.4547 -0.0173 0.037 Uiso 1 1 calc R U
C10 C 0.3980(2) 0.5049(4) 0.0407(2) 0.0445(11) Uani 1 1 d . U
H10 H 0.4280 0.4951 -0.0010 0.053 Uiso 1 1 calc R U
C11 C 0.4339(2) 0.5431(4) 0.1111(3) 0.0522(12) Uani 1 1 d . U
H11 H 0.4883 0.5590 0.1176 0.063 Uiso 1 1 calc R U
C12 C 0.36604(18) 0.2046(4) 0.24878(19) 0.0352(9) Uani 1 1 d . U
H12 H 0.4108 0.1603 0.2388 0.042 Uiso 1 1 calc R U
C13 C 0.29888(17) 0.1974(3) 0.19844(17) 0.0221(6) Uani 1 1 d . U
H13 H 0.2971 0.1486 0.1541 0.026 Uiso 1 1 calc R U
C14 C 0.3103(2) 0.5341(3) 0.1613(2) 0.0328(8) Uani 1 1 d . U
H14 H 0.2804 0.5448 0.2030 0.039 Uiso 1 1 calc R U
C15 C 0.3899(2) 0.5577(4) 0.1715(2) 0.0454(11) Uani 1 1 d . U
H15 H 0.4140 0.5837 0.2198 0.054 Uiso 1 1 calc R U
C16 C 0.1447(2) 0.5211(3) 0.0085(2) 0.0356(8) Uani 1 1 d . U
C17 C 0.0983(2) 0.4407(4) -0.03125(19) 0.0350(8) Uani 1 1 d . U
C18 C 0.0902(3) 0.6408(5) -0.0902(3) 0.0726(16) Uani 1 1 d . U
H18 H 0.0798 0.7102 -0.1208 0.087 Uiso 1 1 calc R U
C19 C 0.1410(3) 0.6375(4) -0.0258(3) 0.0594(13) Uani 1 1 d . U
H19 H 0.1705 0.7042 -0.0058 0.071 Uiso 1 1 calc R U
C20 C 0.09836(18) 0.3194(3) 0.00425(17) 0.0262(7) Uani 1 1 d . U
H20A H 0.1074 0.2558 -0.0329 0.031 Uiso 1 1 calc R U
H20B H 0.0491 0.3032 0.0264 0.031 Uiso 1 1 calc R U

loop_
_atom_site_aniso_label
_atom_site_aniso_U_11
_atom_site_aniso_U_22
_atom_site_aniso_U_33
_atom_site_aniso_U_23
_atom_site_aniso_U_13
_atom_site_aniso_U_12
S1 0.0126(3) 0.0189(3) 0.0140(3) 0.0028(3) 0.0019(2) 0.0000(3)
S2 0.0528(7) 0.1152(11) 0.0349(5) 0.0472(6) 0.0267(5) 0.0632(7)
O1 0.0177(10) 0.0322(12) 0.0215(11) 0.0053(9) 0.0070(8) 0.0062(9)
O2 0.0223(11) 0.0213(11) 0.0220(11) 0.0002(9) 0.0019(8) -0.0075(9)
C1 0.0211(19) 0.187(7) 0.027(2) -0.012(3) -0.0048(15) -0.020(3)
C2 0.0209(16) 0.087(3) 0.0175(15) -0.0004(17) 0.0011(12) -0.0140(18)
C3 0.0303(17) 0.057(2) 0.0169(15) -0.0077(15) 0.0040(12) -0.0174(16)
C4 0.0245(15) 0.0278(16) 0.0180(14) -0.0024(12) 0.0049(11) -0.0045(12)
C5 0.0144(13) 0.0233(14) 0.0136(12) 0.0021(11) 0.0013(10) -0.0041(11)
C6 0.0181(14) 0.0205(14) 0.0160(13) 0.0046(11) 0.0061(10) 0.0041(11)
C7 0.0277(15) 0.0174(14) 0.0295(16) 0.0042(12) 0.0173(12) 0.0047(12)
C8 0.0334(17) 0.0127(14) 0.0375(17) -0.0025(13) 0.0223(13) -0.0032(12)
C9 0.0375(18) 0.0206(16) 0.0395(19) -0.0105(14) 0.0238(15) -0.0110(14)
C10 0.043(2) 0.043(2) 0.055(2) -0.0287(19) 0.0359(18) -0.0259(17)
C11 0.042(2) 0.056(3) 0.064(3) -0.039(2) 0.0322(19) -0.036(2)
C12 0.0141(14) 0.070(3) 0.0211(15) 0.0033(16) 0.0024(12) 0.0023(15)
C13 0.0174(14) 0.0332(17) 0.0158(14) 0.0021(12) 0.0029(11) 0.0024(12)
C14 0.0421(19) 0.0193(16) 0.0419(19) -0.0119(14) 0.0267(15) -0.0095(14)
C15 0.047(2) 0.041(2) 0.054(2) -0.0309(19) 0.0271(18) -0.0263(18)
C16 0.0357(18) 0.0354(18) 0.0410(19) 0.0215(15) 0.0277(15) 0.0233(14)
C17 0.0323(18) 0.051(2) 0.0245(16) 0.0204(15) 0.0161(13) 0.0270(15)
C18 0.068(3) 0.072(3) 0.089(3) 0.069(3) 0.058(2) 0.054(2)
C19 0.057(3) 0.046(2) 0.085(3) 0.046(2) 0.055(2) 0.0385(19)
C20 0.0214(15) 0.0405(19) 0.0169(14) 0.0062(13) 0.0023(11) 0.0093(13)

loop_
_atom_type_symbol
_atom_type_description
_atom_type_scat_dispersion_real
_atom_type_scat_dispersion_imag
_atom_type_scat_source
C C 0.0033 0.0016 'International Tables Vol C Tables 4.2.6.8 and 6.1.1.4'
H H 0.0000 0.0000 'International Tables Vol C Tables 4.2.6.8 and 6.1.1.4'
O O 0.0106 0.0060 'International Tables Vol C Tables 4.2.6.8 and 6.1.1.4'
S S 0.1246 0.1234 'International Tables Vol C Tables 4.2.6.8 and 6.1.1.4'

loop_
_geom_angle_atom_site_label_1
_geom_angle_atom_site_label_2
_geom_angle_atom_site_label_3
_geom_angle
O1 S1 O2 118.54(13)
O1 S1 C5 108.67(13)
O2 S1 C5 108.22(14)
O1 S1 C6 109.38(13)
O2 S1 C6 106.60(13)
C5 S1 C6 104.54(13)
C17 S2 C18 91.1(2)
C2 C1 H1A 109.5
C2 C1 H1B 109.5
H1A C1 H1B 109.5
C2 C1 H1C 109.5
H1A C1 H1C 109.5
H1B C1 H1C 109.5
C3 C2 C12 119.0(3)
C3 C2 C1 120.8(4)
C12 C2 C1 120.3(4)
C4 C3 C2 121.1(3)
C4 C3 H3 119.5
C2 C3 H3 119.5
C3 C4 C5 118.9(3)
C3 C4 H4 120.6
C5 C4 H4 120.6
C4 C5 C13 121.2(3)
C4 C5 S1 119.2(2)
C13 C5 S1 119.6(2)
C20 C6 C7 108.9(2)
C20 C6 S1 109.1(2)
C7 C6 S1 114.6(2)
C20 C6 H6 108.0
C7 C6 H6 108.0
S1 C6 H6 108.0
C16 C7 C8 114.3(3)
C16 C7 C6 100.7(3)
C8 C7 C6 113.4(2)
C16 C7 H7 109.3
C8 C7 H7 109.3
C6 C7 H7 109.3
C14 C8 C9 118.2(3)
C14 C8 C7 121.6(3)
C9 C8 C7 120.2(3)
C10 C9 C8 120.8(3)
C10 C9 H9 119.6
C8 C9 H9 119.6
C9 C10 C11 120.4(3)
C9 C10 H10 119.8
C11 C10 H10 119.8
C15 C11 C10 119.6(4)
C15 C11 H11 120.2
C10 C11 H11 120.2
C13 C12 C2 121.1(3)
C13 C12 H12 119.5
C2 C12 H12 119.5
C12 C13 C5 118.8(3)
C12 C13 H13 120.6
C5 C13 H13 120.6
C8 C14 C15 121.3(3)
C8 C14 H14 119.4
C15 C14 H14 119.4
C11 C15 C14 119.8(4)
C11 C15 H15 120.1
C14 C15 H15 120.1
C17 C16 C19 113.0(4)
C17 C16 C7 112.3(3)
C19 C16 C7 134.7(4)
C16 C17 C20 114.6(3)
C16 C17 S2 112.1(3)
C20 C17 S2 133.2(3)
C19 C18 S2 111.9(3)
C19 C18 H18 124.1
S2 C18 H18 124.1
C18 C19 C16 111.9(5)
C18 C19 H19 124.1
C16 C19 H19 124.1
C17 C20 C6 100.4(3)
C17 C20 H20A 111.7
C6 C20 H20A 111.7
C17 C20 H20B 111.7
C6 C20 H20B 111.7
H20A C20 H20B 109.5

loop_
_geom_bond_atom_site_label_1
_geom_bond_atom_site_label_2
_geom_bond_distance
S1 O1 1.439(2)
S1 O2 1.444(2)
S1 C5 1.759(3)
S1 C6 1.788(3)
S2 C17 1.717(3)
S2 C18 1.735(6)
C1 C2 1.512(5)
C1 H1A 0.9800
C1 H1B 0.9800
C1 H1C 0.9800
C2 C3 1.388(6)
C2 C12 1.391(5)
C3 C4 1.385(4)
C3 H3 0.9500
C4 C5 1.386(4)
C4 H4 0.9500
C5 C13 1.391(4)
C6 C20 1.558(4)
C6 C7 1.568(4)
C6 H6 1.0000
C7 C16 1.510(5)
C7 C8 1.513(5)
C7 H7 1.0000
C8 C14 1.387(5)
C8 C9 1.398(4)
C9 C10 1.381(5)
C9 H9 0.9500
C10 C11 1.390(6)
C10 H10 0.9500
C11 C15 1.384(5)
C11 H11 0.9500
C12 C13 1.381(4)
C12 H12 0.9500
C13 H13 0.9500
C14 C15 1.391(5)
C14 H14 0.9500
C15 H15 0.9500
C16 C17 1.349(6)
C16 C19 1.433(5)
C17 C20 1.494(5)
C18 C19 1.355(8)
C18 H18 0.9500
C19 H19 0.9500
C20 H20A 0.9900
C20 H20B 0.9900
